data_2018287
loop_
_publ_author_name
'Zheng, Yanzhen'
'Ellern, Arkady'
'K\"ogerler, Paul'

_publ_section_title
;
 A spin-frustrated cobalt(II) carbonate pyrochlore network
;
_journal_coeditor_code FN3091
_journal_issue 11
_journal_name_full 'Acta Crystallographica Section C'
_journal_page_first i56
_journal_page_last i58
_journal_paper_doi 10.1107/S0108270111043605
_journal_volume 67
_journal_year 2011
_chemical_formula_iupac 'Co (C O3)2 Na3 Cl'
_chemical_formula_moiety 'C2 Cl Co Na3 O6'
_chemical_formula_sum 'C2 Cl Co Na3 O6'
_chemical_formula_weight 283.37
_chemical_name_systematic
;
cobalt(II) dicarbonate trisodium chloride
;
_space_group_IT_number 203
_symmetry_cell_setting cubic
_symmetry_space_group_name_Hall '-F 2uv 2vw 3'
_symmetry_space_group_name_H-M 'F d -3 :2'
_atom_sites_solution_primary direct
_atom_sites_solution_secondary difmap
_audit_creation_method SHELXL97
_cell_angle_alpha 90.00
_cell_angle_beta 90.00
_cell_angle_gamma 90.00
_cell_formula_units_Z 16
_cell_length_a 13.9959(5)
_cell_length_b 13.9959(5)
_cell_length_c 13.9959(5)
_cell_measurement_reflns_used 4453
_cell_measurement_temperature 123(2)
_cell_measurement_theta_max 28.23
_cell_measurement_theta_min 2.52
_cell_volume 2741.59(17)
_computing_cell_refinement 'SMART (Bruker, 2002)'
_computing_data_collection 'SMART (Bruker, 2002)'
_computing_data_reduction 'SAINT (Bruker, 2002)'
_computing_molecular_graphics 'SHELXTL (Sheldrick, 2008)'
_computing_publication_material 'SHELXTL (Sheldrick, 2008)'
_computing_structure_refinement 'SHELXL97 (Sheldrick, 2008)'
_computing_structure_solution 'SHELXS97 (Sheldrick, 2008)'
_diffrn_ambient_temperature 123(2)
_diffrn_measured_fraction_theta_full 1.000
_diffrn_measured_fraction_theta_max 1.000
_diffrn_measurement_device_type 'Bruker SMART CCD area-detector (APEXII given in exptl_special_details)'
_diffrn_measurement_method '\f and \w'
_diffrn_radiation_monochromator graphite
_diffrn_radiation_source 'fine-focus sealed tube'
_diffrn_radiation_type MoK\a
_diffrn_radiation_wavelength 0.71073
_diffrn_reflns_av_R_equivalents 0.0218
_diffrn_reflns_av_sigmaI/netI 0.0064
_diffrn_reflns_limit_h_max 18
_diffrn_reflns_limit_h_min -18
_diffrn_reflns_limit_k_max 18
_diffrn_reflns_limit_k_min -18
_diffrn_reflns_limit_l_max 18
_diffrn_reflns_limit_l_min -18
_diffrn_reflns_number 7452
_diffrn_reflns_theta_full 28.23
_diffrn_reflns_theta_max 28.23
_diffrn_reflns_theta_min 2.52
_exptl_absorpt_coefficient_mu 3.066
_exptl_absorpt_correction_T_max 0.74
_exptl_absorpt_correction_T_min 0.67
_exptl_absorpt_correction_type multi-scan
_exptl_absorpt_process_details '(SADABS; Sheldrick, 1996)'
_exptl_crystal_colour pink
_exptl_crystal_density_diffrn 2.746
_exptl_crystal_density_method 'not measured'
_exptl_crystal_description plate
_exptl_crystal_F_000 2192
_exptl_crystal_size_max 0.14
_exptl_crystal_size_mid 0.14
_exptl_crystal_size_min 0.08
_refine_diff_density_max 0.238
_refine_diff_density_min -0.670
_refine_ls_extinction_method none
_refine_ls_goodness_of_fit_ref 1.301
_refine_ls_matrix_type full
_refine_ls_number_parameters 22
_refine_ls_number_reflns 294
_refine_ls_number_restraints 0
_refine_ls_restrained_S_all 1.301
_refine_ls_R_factor_all 0.0157
_refine_ls_R_factor_gt 0.0155
_refine_ls_shift/su_max 0.000
_refine_ls_shift/su_mean 0.000
_refine_ls_structure_factor_coef Fsqd
_refine_ls_weighting_details 'calc w = 1/[\s^2^(Fo^2^)+(0.0207P)^2^+6.4264P] where P=(Fo^2^+2Fc^2^)/3'
_refine_ls_weighting_scheme calc
_refine_ls_wR_factor_gt 0.0467
_refine_ls_wR_factor_ref 0.0468
_reflns_number_gt 288
_reflns_number_total 294
_reflns_threshold_expression I>2\s(I)
_cod_data_source_file fn3091.cif
_cod_data_source_block I
_cod_original_sg_symbol_H-M 'F d -3'
_cod_database_code 2018287
_cod_database_fobs_code 2018287

loop_
_symmetry_equiv_pos_as_xyz
'x, y, z'
'-x+1/4, -y+1/4, z'
'-x+1/4, y, -z+1/4'
'x, -y+1/4, -z+1/4'
'z, x, y'
'z, -x+1/4, -y+1/4'
'-z+1/4, -x+1/4, y'
'-z+1/4, x, -y+1/4'
'y, z, x'
'-y+1/4, z, -x+1/4'
'y, -z+1/4, -x+1/4'
'-y+1/4, -z+1/4, x'
'x, y+1/2, z+1/2'
'-x+1/4, -y+3/4, z+1/2'
'-x+1/4, y+1/2, -z+3/4'
'x, -y+3/4, -z+3/4'
'z, x+1/2, y+1/2'
'z, -x+3/4, -y+3/4'
'-z+1/4, -x+3/4, y+1/2'
'-z+1/4, x+1/2, -y+3/4'
'y, z+1/2, x+1/2'
'-y+1/4, z+1/2, -x+3/4'
'y, -z+3/4, -x+3/4'
'-y+1/4, -z+3/4, x+1/2'
'x+1/2, y, z+1/2'
'-x+3/4, -y+1/4, z+1/2'
'-x+3/4, y, -z+3/4'
'x+1/2, -y+1/4, -z+3/4'
'z+1/2, x, y+1/2'
'z+1/2, -x+1/4, -y+3/4'
'-z+3/4, -x+1/4, y+1/2'
'-z+3/4, x, -y+3/4'
'y+1/2, z, x+1/2'
'-y+3/4, z, -x+3/4'
'y+1/2, -z+1/4, -x+3/4'
'-y+3/4, -z+1/4, x+1/2'
'x+1/2, y+1/2, z'
'-x+3/4, -y+3/4, z'
'-x+3/4, y+1/2, -z+1/4'
'x+1/2, -y+3/4, -z+1/4'
'z+1/2, x+1/2, y'
'z+1/2, -x+3/4, -y+1/4'
'-z+3/4, -x+3/4, y'
'-z+3/4, x+1/2, -y+1/4'
'y+1/2, z+1/2, x'
'-y+3/4, z+1/2, -x+1/4'
'y+1/2, -z+3/4, -x+1/4'
'-y+3/4, -z+3/4, x'
'-x, -y, -z'
'x-1/4, y-1/4, -z'
'x-1/4, -y, z-1/4'
'-x, y-1/4, z-1/4'
'-z, -x, -y'
'-z, x-1/4, y-1/4'
'z-1/4, x-1/4, -y'
'z-1/4, -x, y-1/4'
'-y, -z, -x'
'y-1/4, -z, x-1/4'
'-y, z-1/4, x-1/4'
'y-1/4, z-1/4, -x'
'-x, -y+1/2, -z+1/2'
'x-1/4, y+1/4, -z+1/2'
'x-1/4, -y+1/2, z+1/4'
'-x, y+1/4, z+1/4'
'-z, -x+1/2, -y+1/2'
'-z, x+1/4, y+1/4'
'z-1/4, x+1/4, -y+1/2'
'z-1/4, -x+1/2, y+1/4'
'-y, -z+1/2, -x+1/2'
'y-1/4, -z+1/2, x+1/4'
'-y, z+1/4, x+1/4'
'y-1/4, z+1/4, -x+1/2'
'-x+1/2, -y, -z+1/2'
'x+1/4, y-1/4, -z+1/2'
'x+1/4, -y, z+1/4'
'-x+1/2, y-1/4, z+1/4'
'-z+1/2, -x, -y+1/2'
'-z+1/2, x-1/4, y+1/4'
'z+1/4, x-1/4, -y+1/2'
'z+1/4, -x, y+1/4'
'-y+1/2, -z, -x+1/2'
'y+1/4, -z, x+1/4'
'-y+1/2, z-1/4, x+1/4'
'y+1/4, z-1/4, -x+1/2'
'-x+1/2, -y+1/2, -z'
'x+1/4, y+1/4, -z'
'x+1/4, -y+1/2, z-1/4'
'-x+1/2, y+1/4, z-1/4'
'-z+1/2, -x+1/2, -y'
'-z+1/2, x+1/4, y-1/4'
'z+1/4, x+1/4, -y'
'z+1/4, -x+1/2, y-1/4'
'-y+1/2, -z+1/2, -x'
'y+1/4, -z+1/2, x-1/4'
'-y+1/2, z+1/4, x-1/4'
'y+1/4, z+1/4, -x'

loop_
_atom_site_type_symbol
_atom_site_label
_atom_site_fract_x
_atom_site_fract_y
_atom_site_fract_z
_atom_site_U_iso_or_equiv
_atom_site_adp_type
_atom_site_calc_flag
_atom_site_refinement_flags
_atom_site_occupancy
_atom_site_symmetry_multiplicity
Co Co1 0.0000 0.5000 0.5000 0.00521(16) Uani d S 1 6
Na Na1 0.1250 0.34929(5) 0.6250 0.00880(19) Uani d S 1 2
O O1 -0.02419(6) 0.64680(6) 0.51647(6) 0.0073(2) Uani d . 1 1
C C1 0.03277(8) 0.71723(8) 0.53277(8) 0.0058(4) Uani d S 1 3
Cl Cl1 0.2500 0.2500 0.5000 0.0119(2) Uani d S 1 6

loop_
_atom_site_aniso_label
_atom_site_aniso_U_11
_atom_site_aniso_U_22
_atom_site_aniso_U_33
_atom_site_aniso_U_12
_atom_site_aniso_U_13
_atom_site_aniso_U_23
Co1 0.00521(16) 0.00521(16) 0.00521(16) -0.00023(7) -0.00023(7) -0.00023(7)
Na1 0.0083(3) 0.0088(3) 0.0093(3) 0.000 -0.0011(3) 0.000
O1 0.0068(4) 0.0059(4) 0.0094(4) -0.0015(3) -0.0005(3) -0.0005(3)
C1 0.0058(4) 0.0058(4) 0.0058(4) 0.0014(4) -0.0014(4) 0.0014(4)
Cl1 0.0119(2) 0.0119(2) 0.0119(2) 0.00387(15) -0.00387(15) -0.00387(15)

loop_
_atom_type_symbol
_atom_type_description
_atom_type_scat_dispersion_real
_atom_type_scat_dispersion_imag
_atom_type_scat_source
C C 0.0033 0.0016 'International Tables Vol C Tables 4.2.6.8 and 6.1.1.4'
O O 0.0106 0.0060 'International Tables Vol C Tables 4.2.6.8 and 6.1.1.4'
Cl Cl 0.1484 0.1585 'International Tables Vol C Tables 4.2.6.8 and 6.1.1.4'
Co Co 0.3494 0.9721 'International Tables Vol C Tables 4.2.6.8 and 6.1.1.4'
Na Na 0.0362 0.0249 'International Tables Vol C Tables 4.2.6.8 and 6.1.1.4'

loop_
_geom_angle_atom_site_label_1
_geom_angle_atom_site_label_2
_geom_angle_atom_site_label_3
_geom_angle_site_symmetry_1
_geom_angle_site_symmetry_3
_geom_angle
_geom_angle_publ_flag
O1 Co1 O1 . 89_556 86.08(3) ?
O1 Co1 Na1 . 89_556 111.68(3) ?
O1 Co1 Na1 81_565 89_556 46.23(3) ?
O1 Co1 Na1 . 81_565 133.77(3) ?
O1 Co1 Na1 33_455 81_565 48.40(3) ?
Na1 Co1 Na1 89_556 81_565 114.119(8) ?
O1 Co1 Na1 . 41_455 68.32(3) ?
O1 Co1 Na1 41_455 41_455 131.60(3) ?
O1 Co1 Na1 49_566 41_455 111.68(2) ?
Na1 Co1 Na1 81_565 41_455 65.881(8) ?
O1 Na1 O1 44_556 41_455 82.37(5) ?
O1 Na1 O1 44_556 75_565 73.39(4) ?
O1 Na1 O1 41_455 75_565 104.60(3) ?
O1 Na1 O1 75_565 49_566 177.42(6) ?
O1 Na1 Cl1 44_556 3_556 147.84(3) ?
O1 Na1 Cl1 41_455 3_556 83.72(2) ?
O1 Na1 Cl1 75_565 3_556 82.34(2) ?
O1 Na1 Cl1 49_566 3_556 98.93(2) ?
O1 Na1 Cl1 44_556 . 83.72(2) ?
Cl1 Na1 Cl1 3_556 . 121.35(3) ?
O1 Na1 Co1 44_556 3_556 40.01(2) ?
O1 Na1 Co1 41_455 3_556 77.84(3) ?
O1 Na1 Co1 75_565 3_556 40.10(2) ?
O1 Na1 Co1 49_566 3_556 137.37(3) ?
Cl1 Na1 Co1 . 3_556 108.525(4) ?
O1 Na1 Co1 49_566 . 40.10(2) ?
Cl1 Na1 Co1 . . 108.525(4) ?
Co1 Na1 Co1 3_556 . 99.10(2) ?
O1 Na1 Na1 44_556 66_655 43.23(2) ?
O1 Na1 Na1 41_455 66_655 125.13(3) ?
O1 Na1 Na1 75_565 66_655 60.42(2) ?
O1 Na1 Na1 49_566 66_655 119.27(3) ?
Cl1 Na1 Na1 3_556 66_655 136.27(2) ?
Cl1 Na1 Na1 . 66_655 51.465(8) ?
Co1 Na1 Na1 3_556 66_655 57.060(4) ?
Co1 Na1 Na1 . 66_655 114.31(2) ?
O1 Na1 Na1 44_556 58_566 96.74(2) ?
O1 Na1 Na1 41_455 58_566 74.30(3) ?
O1 Na1 Na1 75_565 58_566 41.50(2) ?
O1 Na1 Na1 49_566 58_566 138.11(3) ?
Cl1 Na1 Na1 3_556 58_566 51.465(8) ?
Cl1 Na1 Na1 . 58_566 136.27(2) ?
Co1 Na1 Na1 3_556 58_566 57.059(4) ?
Na1 Na1 Na1 66_655 58_566 101.01(2) ?
Na1 Na1 Na1 66_655 81_565 77.78(3) ?
Na1 Na1 Na1 58_566 81_565 168.32(2) ?
O1 Na1 Na1 44_556 89_556 125.13(3) ?
C1 O1 Co1 . . 132.07(9) yes
C1 O1 Na1 . 33_455 116.78(5) ?
Co1 O1 Na1 . 33_455 93.76(3) ?
C1 O1 Na1 . 49_566 119.08(10) ?
Co1 O1 Na1 . 49_566 91.50(4) ?
Na1 O1 Na1 33_455 49_566 95.27(3) ?
O1 C1 O1 42_456 36_565 119.969(6) yes
Na1 Cl1 Na1 . 66_655 77.070(16) ?
Na1 Cl1 Na1 . 30_455 102.930(16) ?

loop_
_geom_bond_atom_site_label_1
_geom_bond_atom_site_label_2
_geom_bond_site_symmetry_2
_geom_bond_distance
Co1 O1 . 2.0950(9)
Co1 Na1 . 3.2512(5)
Na1 O1 41_455 2.3528(11)
Na1 O1 49_566 2.4319(9)
Na1 Cl1 . 2.8377(4)
Na1 Co1 3_556 3.2512(5)
Na1 Na1 66_655 3.5358(2)
O1 C1 . 1.2882(9)
